data_2221709
loop_
_publ_author_name
'Wang, Yao'
'Kong, Xiang-Jun'
'Wan, Rong'
'Han, Feng'
'Wang, Peng'

_publ_section_title
;
 5-(2-Methylphenyl)-1,3,4-thiadiazol-2-amine
;
_journal_coeditor_code HK2633
_journal_issue 5
_journal_name_full 'Acta Crystallographica Section E'
_journal_page_first o961
_journal_paper_doi 10.1107/S1600536809011234
_journal_volume 65
_journal_year 2009
_chemical_formula_iupac 'C9 H9 N3 S'
_chemical_formula_moiety 'C9 H9 N3 S'
_chemical_formula_sum 'C9 H9 N3 S'
_chemical_formula_weight 191.26
_chemical_melting_point 541
_chemical_name_systematic
;
5-(2-Methylphenyl)-1,3,4-thiadiazol-2-amine
;
_space_group_IT_number 4
_symmetry_cell_setting monoclinic
_symmetry_space_group_name_Hall 'P 2yb'
_symmetry_space_group_name_H-M 'P 1 21 1'
_atom_sites_solution_hydrogens geom
_atom_sites_solution_primary direct
_atom_sites_solution_secondary difmap
_audit_creation_method SHELXL-97
_cell_angle_alpha 90.00
_cell_angle_beta 96.15(3)
_cell_angle_gamma 90.00
_cell_formula_units_Z 4
_cell_length_a 10.792(2)
_cell_length_b 7.3400(15)
_cell_length_c 11.831(2)
_cell_measurement_reflns_used 25
_cell_measurement_temperature 294(2)
_cell_measurement_theta_max 13
_cell_measurement_theta_min 10
_cell_volume 931.8(3)
_computing_cell_refinement 'CAD-4 Software (Enraf--Nonius, 1989)'
_computing_data_collection 'CAD-4 Software (Enraf--Nonius, 1989)'
_computing_data_reduction 'XCAD4 (Harms & Wocadlo, 1995)'
_computing_molecular_graphics 'SHELXTL (Sheldrick, 2008)'
_computing_publication_material 'SHELXL97 (Sheldrick, 2008)'
_computing_structure_refinement 'SHELXL97 (Sheldrick, 2008)'
_computing_structure_solution 'SHELXS97 (Sheldrick, 2008)'
_diffrn_ambient_temperature 294(2)
_diffrn_measured_fraction_theta_full 0.999
_diffrn_measured_fraction_theta_max 0.999
_diffrn_measurement_device_type 'Enraf--Nonius CAD-4'
_diffrn_measurement_method \w/2\q
_diffrn_radiation_monochromator graphite
_diffrn_radiation_source 'fine-focus sealed tube'
_diffrn_radiation_type MoK\a
_diffrn_radiation_wavelength 0.71073
_diffrn_reflns_av_R_equivalents 0.0000
_diffrn_reflns_av_sigmaI/netI 0.0452
_diffrn_reflns_limit_h_max 13
_diffrn_reflns_limit_h_min -13
_diffrn_reflns_limit_k_max 9
_diffrn_reflns_limit_k_min 0
_diffrn_reflns_limit_l_max 15
_diffrn_reflns_limit_l_min 0
_diffrn_reflns_number 2190
_diffrn_reflns_theta_full 26.96
_diffrn_reflns_theta_max 26.96
_diffrn_reflns_theta_min 1.73
_diffrn_standards_decay_% 1
_diffrn_standards_interval_time 120
_diffrn_standards_number 3
_exptl_absorpt_coefficient_mu 0.300
_exptl_absorpt_correction_T_max 0.9706
_exptl_absorpt_correction_T_min 0.9423
_exptl_absorpt_correction_type psi-scan
_exptl_absorpt_process_details '(North <i>et al.</i>,  1968)'
_exptl_crystal_colour colorless
_exptl_crystal_density_diffrn 1.363
_exptl_crystal_density_method 'not measured'
_exptl_crystal_description block
_exptl_crystal_F_000 400
_exptl_crystal_size_max 0.20
_exptl_crystal_size_mid 0.10
_exptl_crystal_size_min 0.10
_refine_diff_density_max 0.293
_refine_diff_density_min -0.272
_refine_ls_abs_structure_details 'Flack (1983), 113 Friedel pairs'
_refine_ls_abs_structure_Flack 0.04(18)
_refine_ls_extinction_method none
_refine_ls_goodness_of_fit_ref 1.000
_refine_ls_hydrogen_treatment constr
_refine_ls_matrix_type full
_refine_ls_number_parameters 237
_refine_ls_number_reflns 2190
_refine_ls_number_restraints 1
_refine_ls_restrained_S_all 1.000
_refine_ls_R_factor_all 0.0721
_refine_ls_R_factor_gt 0.0530
_refine_ls_shift/su_max 0.000
_refine_ls_shift/su_mean 0.000
_refine_ls_structure_factor_coef Fsqd
_refine_ls_weighting_details 'calc w=1/[\s^2^(Fo^2^)+(0.1P)^2^+0.06P] where P=(Fo^2^+2Fc^2^)/3'
_refine_ls_weighting_scheme calc
_refine_ls_wR_factor_gt 0.1455
_refine_ls_wR_factor_ref 0.1620
_reflns_number_gt 1620
_reflns_number_total 2190
_reflns_threshold_expression I>2\s(I)
_cod_data_source_file hk2633.cif
_cod_data_source_block I
_cod_original_sg_symbol_H-M 'P 21'
_cod_database_code 2221709
_cod_database_fobs_code 2221709

loop_
_symmetry_equiv_pos_as_xyz
'x, y, z'
'-x, y+1/2, -z'

loop_
_atom_site_type_symbol
_atom_site_label
_atom_site_fract_x
_atom_site_fract_y
_atom_site_fract_z
_atom_site_U_iso_or_equiv
_atom_site_adp_type
_atom_site_calc_flag
_atom_site_refinement_flags
_atom_site_occupancy
_atom_site_disorder_assembly
_atom_site_disorder_group
S S1A 0.87687(12) 0.61482(19) 0.83012(11) 0.0525(4) Uani d . 1 . .
N N1A 0.6530(4) 0.6359(8) 0.8777(4) 0.0504(12) Uani d . 1 . .
N N2A 0.7123(4) 0.7860(7) 0.9302(4) 0.0506(12) Uani d . 1 . .
N N3A 0.9083(4) 0.9167(8) 0.9573(4) 0.0572(13) Uani d . 1 . .
H H3A 0.8827 1.0019 0.9990 0.069 Uiso calc R 1 . .
H H3B 0.9850 0.9135 0.9439 0.069 Uiso calc R 1 . .
C C1A 0.4713(6) 0.4830(15) 0.6920(7) 0.102(3) Uani d . 1 . .
H H1B 0.4032 0.4467 0.6378 0.153 Uiso calc R 1 . .
H H1C 0.5046 0.5967 0.6688 0.153 Uiso calc R 1 . .
H H1D 0.4422 0.4970 0.7654 0.153 Uiso calc R 1 . .
C C2A 0.5735(6) 0.3366(11) 0.6984(5) 0.0719(19) Uani d . 1 . .
C C3A 0.5524(9) 0.1754(12) 0.6397(6) 0.089(3) Uani d . 1 . .
H H3C 0.4748 0.1541 0.5997 0.107 Uiso calc R 1 . .
C C4A 0.6461(11) 0.0427(13) 0.6393(7) 0.101(3) Uani d . 1 . .
H H4A 0.6297 -0.0665 0.6008 0.121 Uiso calc R 1 . .
C C5A 0.7622(10) 0.0745(13) 0.6961(6) 0.099(3) Uani d . 1 . .
H H5A 0.8256 -0.0109 0.6943 0.118 Uiso calc R 1 . .
C C6A 0.7826(8) 0.2317(11) 0.7545(5) 0.078(2) Uani d . 1 . .
H H6A 0.8605 0.2506 0.7943 0.094 Uiso calc R 1 . .
C C7A 0.6914(6) 0.3683(10) 0.7579(4) 0.0584(15) Uani d . 1 . .
C C8A 0.7246(5) 0.5356(9) 0.8216(4) 0.0498(14) Uani d . 1 . .
C C9A 0.8294(5) 0.7902(9) 0.9137(4) 0.0480(13) Uani d . 1 . .
S S1B 0.37988(11) 0.8934(2) 0.83030(11) 0.0573(5) Uani d . 1 . .
N N1B 0.1506(4) 0.8716(9) 0.8594(4) 0.0568(13) Uani d . 1 . .
N N2B 0.2089(4) 0.7424(9) 0.9293(4) 0.0584(13) Uani d . 1 . .
N N3B 0.4089(4) 0.6193(10) 0.9831(4) 0.0746(18) Uani d . 1 . .
H H6B 0.3816 0.5427 1.0295 0.090 Uiso calc R 1 . .
H H6C 0.4870 0.6226 0.9745 0.090 Uiso calc R 1 . .
C C1B 0.2175(8) 0.8875(11) 0.5560(5) 0.082(2) Uani d . 1 . .
H H10A 0.2077 0.8889 0.4744 0.124 Uiso calc R 1 . .
H H10B 0.1631 0.7973 0.5827 0.124 Uiso calc R 1 . .
H H10C 0.3023 0.8586 0.5829 0.124 Uiso calc R 1 . .
C C2B 0.1846(5) 1.0742(9) 0.6006(4) 0.0532(13) Uani d . 1 . .
C C3B 0.1501(6) 1.2157(11) 0.5268(5) 0.0688(17) Uani d . 1 . .
H H12A 0.1477 1.1966 0.4489 0.083 Uiso calc R 1 . .
C C4B 0.1192(5) 1.3853(10) 0.5666(5) 0.0660(16) Uani d . 1 . .
H H13A 0.0960 1.4783 0.5152 0.079 Uiso calc R 1 . .
C C5B 0.1226(6) 1.4175(13) 0.6825(6) 0.076(2) Uani d . 1 . .
H H14A 0.1014 1.5312 0.7093 0.092 Uiso calc R 1 . .
C C6B 0.1574(6) 1.2795(9) 0.7564(5) 0.0616(16) Uani d . 1 . .
H H15A 0.1616 1.3012 0.8342 0.074 Uiso calc R 1 . .
C C7B 0.1866(4) 1.1078(9) 0.7184(4) 0.0466(12) Uani d . 1 . .
C C8B 0.2252(5) 0.9641(9) 0.8013(4) 0.0469(13) Uani d . 1 . .
C C9B 0.3289(5) 0.7347(9) 0.9235(4) 0.0496(14) Uani d . 1 . .

loop_
_atom_site_aniso_label
_atom_site_aniso_U_11
_atom_site_aniso_U_22
_atom_site_aniso_U_33
_atom_site_aniso_U_12
_atom_site_aniso_U_13
_atom_site_aniso_U_23
S1A 0.0373(7) 0.0732(9) 0.0484(7) 0.0080(7) 0.0115(5) -0.0080(7)
N1A 0.040(2) 0.066(3) 0.048(2) -0.007(2) 0.0155(18) -0.010(2)
N2A 0.038(2) 0.065(3) 0.051(3) -0.005(2) 0.012(2) -0.018(2)
N3A 0.039(2) 0.075(3) 0.060(3) 0.002(3) 0.014(2) -0.021(3)
C1A 0.057(4) 0.148(8) 0.098(5) -0.003(5) -0.004(4) -0.041(6)
C2A 0.063(4) 0.097(5) 0.060(3) -0.016(4) 0.022(3) -0.019(4)
C3A 0.106(6) 0.094(6) 0.072(5) -0.041(5) 0.031(4) -0.025(4)
C4A 0.165(9) 0.081(5) 0.062(4) -0.044(6) 0.042(6) -0.003(4)
C5A 0.159(9) 0.086(5) 0.051(4) 0.022(6) 0.016(5) 0.003(4)
C6A 0.104(5) 0.083(5) 0.048(3) 0.013(4) 0.008(3) 0.007(4)
C7A 0.061(3) 0.076(4) 0.039(3) -0.005(3) 0.015(2) 0.006(3)
C8A 0.039(3) 0.078(4) 0.032(2) -0.006(3) 0.002(2) 0.001(3)
C9A 0.039(3) 0.069(3) 0.036(2) 0.003(3) 0.007(2) -0.001(3)
S1B 0.0337(7) 0.0842(11) 0.0549(8) -0.0021(8) 0.0086(6) 0.0203(9)
N1B 0.038(2) 0.086(4) 0.048(2) 0.002(3) 0.0128(18) 0.018(3)
N2B 0.036(2) 0.089(4) 0.053(3) 0.000(3) 0.017(2) 0.013(3)
N3B 0.035(2) 0.115(5) 0.075(3) 0.013(3) 0.012(2) 0.047(4)
C1B 0.114(6) 0.085(5) 0.047(3) -0.002(5) 0.004(3) -0.023(4)
C2B 0.053(3) 0.066(3) 0.040(2) -0.011(3) 0.002(2) -0.005(3)
C3B 0.073(4) 0.092(5) 0.041(3) -0.014(4) 0.002(3) 0.005(3)
C4B 0.053(3) 0.081(4) 0.065(4) 0.005(3) 0.009(3) 0.021(4)
C5B 0.071(4) 0.091(5) 0.071(4) 0.005(4) 0.029(3) 0.000(4)
C6B 0.064(4) 0.072(4) 0.052(3) 0.014(3) 0.023(3) 0.000(3)
C7B 0.037(2) 0.062(3) 0.041(3) -0.008(3) 0.006(2) 0.005(3)
C8B 0.037(3) 0.066(3) 0.039(3) -0.006(3) 0.010(2) -0.001(3)
C9B 0.037(3) 0.073(4) 0.040(3) -0.002(3) 0.012(2) 0.010(3)

loop_
_atom_type_symbol
_atom_type_description
_atom_type_scat_dispersion_real
_atom_type_scat_dispersion_imag
_atom_type_scat_source
C C 0.0033 0.0016 'International Tables Vol C Tables 4.2.6.8 and 6.1.1.4'
H H 0.0000 0.0000 'International Tables Vol C Tables 4.2.6.8 and 6.1.1.4'
N N 0.0061 0.0033 'International Tables Vol C Tables 4.2.6.8 and 6.1.1.4'
S S 0.1246 0.1234 'International Tables Vol C Tables 4.2.6.8 and 6.1.1.4'

loop_
_geom_angle_atom_site_label_1
_geom_angle_atom_site_label_2
_geom_angle_atom_site_label_3
_geom_angle_site_symmetry_1
_geom_angle_site_symmetry_3
_geom_angle
_geom_angle_publ_flag
C9A S1A C8A . . 86.9(3) ?
C8A N1A N2A . . 114.1(4) ?
C9A N2A N1A . . 111.2(5) ?
C9A N3A H3A . . 120.0 ?
C9A N3A H3B . . 120.0 ?
H3A N3A H3B . . 120.0 ?
C2A C1A H1B . . 109.5 ?
C2A C1A H1C . . 109.5 ?
H1B C1A H1C . . 109.5 ?
C2A C1A H1D . . 109.5 ?
H1B C1A H1D . . 109.5 ?
H1C C1A H1D . . 109.5 ?
C3A C2A C7A . . 119.1(8) ?
C3A C2A C1A . . 119.8(7) ?
C7A C2A C1A . . 121.0(6) ?
C2A C3A C4A . . 121.1(8) ?
C2A C3A H3C . . 119.5 ?
C4A C3A H3C . . 119.5 ?
C5A C4A C3A . . 119.9(8) ?
C5A C4A H4A . . 120.0 ?
C3A C4A H4A . . 120.0 ?
C6A C5A C4A . . 119.0(9) ?
C6A C5A H5A . . 120.5 ?
C4A C5A H5A . . 120.5 ?
C5A C6A C7A . . 123.2(8) ?
C5A C6A H6A . . 118.4 ?
C7A C6A H6A . . 118.4 ?
C2A C7A C6A . . 117.7(7) ?
C2A C7A C8A . . 123.6(6) ?
C6A C7A C8A . . 118.6(6) ?
N1A C8A C7A . . 127.7(5) ?
N1A C8A S1A . . 113.0(5) ?
C7A C8A S1A . . 119.2(4) ?
N2A C9A N3A . . 123.5(5) ?
N2A C9A S1A . . 114.8(5) ?
N3A C9A S1A . . 121.7(4) ?
C9B S1B C8B . . 87.9(3) ?
C8B N1B N2B . . 114.2(4) ?
C9B N2B N1B . . 113.2(5) ?
C9B N3B H6B . . 120.0 ?
C9B N3B H6C . . 120.0 ?
H6B N3B H6C . . 120.0 ?
C2B C1B H10A . . 109.5 ?
C2B C1B H10B . . 109.5 ?
H10A C1B H10B . . 109.5 ?
C2B C1B H10C . . 109.5 ?
H10A C1B H10C . . 109.5 ?
H10B C1B H10C . . 109.5 ?
C3B C2B C7B . . 117.8(6) ?
C3B C2B C1B . . 121.0(5) ?
C7B C2B C1B . . 121.2(5) ?
C2B C3B C4B . . 121.3(6) ?
C2B C3B H12A . . 119.3 ?
C4B C3B H12A . . 119.3 ?
C3B C4B C5B . . 120.5(7) ?
C3B C4B H13A . . 119.8 ?
C5B C4B H13A . . 119.8 ?
C6B C5B C4B . . 118.9(7) ?
C6B C5B H14A . . 120.5 ?
C4B C5B H14A . . 120.5 ?
C5B C6B C7B . . 121.5(5) ?
C5B C6B H15A . . 119.2 ?
C7B C6B H15A . . 119.2 ?
C6B C7B C2B . . 119.9(5) ?
C6B C7B C8B . . 119.6(5) ?
C2B C7B C8B . . 120.4(6) ?
N1B C8B C7B . . 125.4(5) ?
N1B C8B S1B . . 111.9(4) ?
C7B C8B S1B . . 122.7(4) ?
N2B C9B N3B . . 125.5(5) ?
N2B C9B S1B . . 112.9(4) ?
N3B C9B S1B . . 121.6(4) ?

loop_
_geom_bond_atom_site_label_1
_geom_bond_atom_site_label_2
_geom_bond_site_symmetry_2
_geom_bond_distance
_geom_bond_publ_flag
S1A C9A . 1.734(6) ?
S1A C8A . 1.736(5) ?
N1A C8A . 1.300(7) ?
N1A N2A . 1.387(7) ?
N2A C9A . 1.299(6) ?
N3A C9A . 1.326(7) ?
N3A H3A . 0.8600 ?
N3A H3B . 0.8600 ?
C1A C2A . 1.536(11) ?
C1A H1B . 0.9600 ?
C1A H1C . 0.9600 ?
C1A H1D . 0.9600 ?
C2A C3A . 1.379(10) ?
C2A C7A . 1.406(9) ?
C3A C4A . 1.404(13) ?
C3A H3C . 0.9300 ?
C4A C5A . 1.377(12) ?
C4A H4A . 0.9300 ?
C5A C6A . 1.351(12) ?
C5A H5A . 0.9300 ?
C6A C7A . 1.408(10) ?
C6A H6A . 0.9300 ?
C7A C8A . 1.465(9) ?
S1B C9B . 1.733(6) ?
S1B C8B . 1.747(5) ?
N1B C8B . 1.304(7) ?
N1B N2B . 1.366(8) ?
N2B C9B . 1.306(6) ?
N3B C9B . 1.352(8) ?
N3B H6B . 0.8600 ?
N3B H6C . 0.8600 ?
C1B C2B . 1.524(9) ?
C1B H10A . 0.9600 ?
C1B H10B . 0.9600 ?
C1B H10C . 0.9600 ?
C2B C3B . 1.382(9) ?
C2B C7B . 1.413(7) ?
C3B C4B . 1.384(10) ?
C3B H12A . 0.9300 ?
C4B C5B . 1.388(9) ?
C4B H13A . 0.9300 ?
C5B C6B . 1.365(10) ?
C5B H14A . 0.9300 ?
C6B C7B . 1.386(8) ?
C6B H15A . 0.9300 ?
C7B C8B . 1.470(8) ?

loop_
_geom_hbond_atom_site_label_D
_geom_hbond_atom_site_label_H
_geom_hbond_atom_site_label_A
_geom_hbond_site_symmetry_A
_geom_hbond_distance_DH
_geom_hbond_distance_HA
_geom_hbond_distance_DA
_geom_hbond_angle_DHA
_geom_hbond_publ_flag
N3A H3A N2B 2_657 0.86 2.23 3.079(8) 167 yes
N3A H3B N1B 1_655 0.86 2.16 2.990(6) 162 yes
N3B H6B N2A 2_647 0.86 2.22 3.006(8) 153 yes
N3B H6C N1A . 0.86 2.23 3.035(6) 156 yes
C6A H6A S1A . 0.93 2.71 3.090(8) 105 yes
C1B H10A Cg3 1_545 0.96 2.89 3.623(3) 134 yes

loop_
_geom_torsion_atom_site_label_1
_geom_torsion_atom_site_label_2
_geom_torsion_atom_site_label_3
_geom_torsion_atom_site_label_4
_geom_torsion_site_symmetry_1
_geom_torsion_site_symmetry_2
_geom_torsion_site_symmetry_3
_geom_torsion_site_symmetry_4
_geom_torsion
_geom_torsion_publ_flag
C8A N1A N2A C9A . . . . -1.8(7) ?
C7A C2A C3A C4A . . . . 0.4(10) ?
C1A C2A C3A C4A . . . . 176.9(7) ?
C2A C3A C4A C5A . . . . -1.5(11) ?
C3A C4A C5A C6A . . . . 2.1(11) ?
C4A C5A C6A C7A . . . . -1.8(11) ?
C3A C2A C7A C6A . . . . -0.1(9) ?
C1A C2A C7A C6A . . . . -176.4(6) ?
C3A C2A C7A C8A . . . . 179.1(6) ?
C1A C2A C7A C8A . . . . 2.7(9) ?
C5A C6A C7A C2A . . . . 0.8(10) ?
C5A C6A C7A C8A . . . . -178.4(6) ?
N2A N1A C8A C7A . . . . 179.5(5) ?
N2A N1A C8A S1A . . . . 1.3(6) ?
C2A C7A C8A N1A . . . . 34.2(9) ?
C6A C7A C8A N1A . . . . -146.6(6) ?
C2A C7A C8A S1A . . . . -147.7(5) ?
C6A C7A C8A S1A . . . . 31.4(7) ?
C9A S1A C8A N1A . . . . -0.4(5) ?
C9A S1A C8A C7A . . . . -178.7(5) ?
N1A N2A C9A N3A . . . . -178.1(5) ?
N1A N2A C9A S1A . . . . 1.4(6) ?
C8A S1A C9A N2A . . . . -0.6(5) ?
C8A S1A C9A N3A . . . . 178.9(5) ?
C8B N1B N2B C9B . . . . -0.8(8) ?
C7B C2B C3B C4B . . . . 0.3(9) ?
C1B C2B C3B C4B . . . . 179.5(6) ?
C2B C3B C4B C5B . . . . 0.3(10) ?
C3B C4B C5B C6B . . . . 0.3(10) ?
C4B C5B C6B C7B . . . . -1.4(10) ?
C5B C6B C7B C2B . . . . 2.0(9) ?
C5B C6B C7B C8B . . . . 179.2(5) ?
C3B C2B C7B C6B . . . . -1.5(8) ?
C1B C2B C7B C6B . . . . 179.4(6) ?
C3B C2B C7B C8B . . . . -178.6(5) ?
C1B C2B C7B C8B . . . . 2.2(8) ?
N2B N1B C8B C7B . . . . 178.6(6) ?
N2B N1B C8B S1B . . . . 0.3(7) ?
C6B C7B C8B N1B . . . . 77.1(8) ?
C2B C7B C8B N1B . . . . -105.7(7) ?
C6B C7B C8B S1B . . . . -104.7(6) ?
C2B C7B C8B S1B . . . . 72.5(7) ?
C9B S1B C8B N1B . . . . 0.2(5) ?
C9B S1B C8B C7B . . . . -178.2(5) ?
N1B N2B C9B N3B . . . . -179.8(6) ?
N1B N2B C9B S1B . . . . 1.0(7) ?
C8B S1B C9B N2B . . . . -0.7(5) ?
C8B S1B C9B N3B . . . . -179.9(6) ?
